data_4088997
loop_
_publ_author_name
'\"Ozg\"un, Thomas'
'Chen, Guo-Qiang'
'Daniliuc, Constantin G.'
'McQuilken, Alison C.'
'Warren, Timothy H.'
'Knitsch, Robert'
'Eckert, Hellmut'
'Kehr, Gerald'
'Erker, Gerhard'

_publ_section_title
;
 Unsaturated Vicinal Frustrated Lewis Pair Formation by Electrocyclic Ring
 Closure and Their Reaction with Nitric Oxide
;
_journal_issue 21
_journal_name_full Organometallics
_journal_page_first 3667
_journal_paper_doi 10.1021/acs.organomet.6b00627
_journal_volume 35
_journal_year 2016
_chemical_formula_sum 'C46 H36 B F10 P'
_chemical_formula_weight 820.53
_space_group_IT_number 14
_space_group_name_Hall '-P 2yn'
_space_group_name_H-M_alt 'P 1 21/n 1'
_symmetry_cell_setting monoclinic
_symmetry_space_group_name_H-M 'P 1 21/n 1'
_atom_sites_solution_hydrogens geom
_atom_sites_solution_primary direct
_atom_sites_solution_secondary difmap
_audit_creation_method SHELXL-97
_cell_angle_alpha 90.00
_cell_angle_beta 108.613(1)
_cell_angle_gamma 90.00
_cell_formula_units_Z 4
_cell_length_a 13.8302(3)
_cell_length_b 23.4539(5)
_cell_length_c 14.8556(3)
_cell_measurement_reflns_used 8383
_cell_measurement_temperature 223(2)
_cell_measurement_theta_max 28.28
_cell_measurement_theta_min 4.08
_cell_volume 4566.70(17)
_computing_cell_refinement 'Collect (Nonius B.V., 1998)'
_computing_data_collection 'Collect (Nonius B.V., 1998)'
_computing_data_reduction 'Denzo-SMN (Otwinowski & Minor, 1997)'
_computing_molecular_graphics 'XP (BrukerAXS, 2000)'
_computing_publication_material 'SHELXL-97 (Sheldrick, 1997)'
_computing_structure_refinement 'SHELXL-97 (Sheldrick, 1997)'
_computing_structure_solution 'SHELXS-97 (Sheldrick, 1990)'
_diffrn_ambient_temperature 223(2)
_diffrn_measured_fraction_theta_full 0.972
_diffrn_measured_fraction_theta_max 0.972
_diffrn_measurement_device_type 'Nonius KappaCCD APEXII'
_diffrn_measurement_method '\w and \f scans'
_diffrn_radiation_monochromator 'Montel mirror'
_diffrn_radiation_source 'rotating anode Nonius FR591'
_diffrn_radiation_type MoK\a
_diffrn_radiation_wavelength 0.71073
_diffrn_reflns_av_R_equivalents 0.103
_diffrn_reflns_av_sigmaI/netI 0.0704
_diffrn_reflns_limit_h_max 16
_diffrn_reflns_limit_h_min 0
_diffrn_reflns_limit_k_max 27
_diffrn_reflns_limit_k_min 0
_diffrn_reflns_limit_l_max 16
_diffrn_reflns_limit_l_min -17
_diffrn_reflns_number 27050
_diffrn_reflns_theta_full 25.00
_diffrn_reflns_theta_max 25.00
_diffrn_reflns_theta_min 4.09
_exptl_absorpt_coefficient_mu 0.130
_exptl_absorpt_correction_T_max 0.9974
_exptl_absorpt_correction_T_min 0.9897
_exptl_absorpt_correction_type multi-scan
_exptl_absorpt_process_details 'Denzo (Otwinowski, Borek, Majewski & Minor, 2003)'
_exptl_crystal_colour colourless
_exptl_crystal_density_diffrn 1.193
_exptl_crystal_density_method 'not measured'
_exptl_crystal_description prism
_exptl_crystal_F_000 1688
_exptl_crystal_size_max 0.08
_exptl_crystal_size_mid 0.06
_exptl_crystal_size_min 0.02
_refine_diff_density_max 0.904
_refine_diff_density_min -0.478
_refine_diff_density_rms 0.074
_refine_ls_extinction_method none
_refine_ls_goodness_of_fit_ref 1.046
_refine_ls_hydrogen_treatment constr
_refine_ls_matrix_type full
_refine_ls_number_parameters 529
_refine_ls_number_reflns 7819
_refine_ls_number_restraints 0
_refine_ls_restrained_S_all 1.046
_refine_ls_R_factor_all 0.1578
_refine_ls_R_factor_gt 0.1065
_refine_ls_shift/su_max 0.001
_refine_ls_shift/su_mean 0.000
_refine_ls_structure_factor_coef Fsqd
_refine_ls_weighting_details 'calc w=1/[\s^2^(Fo^2^)+(0.0524P)^2^+18.8209P] where P=(Fo^2^+2Fc^2^)/3'
_refine_ls_weighting_scheme calc
_refine_ls_wR_factor_gt 0.2094
_refine_ls_wR_factor_ref 0.2344
_reflns_number_gt 5035
_reflns_number_total 7819
_reflns_threshold_expression >2sigma(I)
_cod_data_source_file om6b00627_si_002.cif
_cod_data_source_block erk7967
_cod_original_sg_symbol_H-M P21/n
_cod_database_code 4088997

loop_
_symmetry_equiv_pos_as_xyz
'x, y, z'
'-x+1/2, y+1/2, -z+1/2'
'-x, -y, -z'
'x-1/2, -y-1/2, z-1/2'

loop_
_atom_site_label
_atom_site_type_symbol
_atom_site_fract_x
_atom_site_fract_y
_atom_site_fract_z
_atom_site_U_iso_or_equiv
_atom_site_adp_type
_atom_site_occupancy
_atom_site_symmetry_multiplicity
_atom_site_calc_flag
_atom_site_refinement_flags
P1 P 0.53781(10) 0.14804(6) 0.79371(9) 0.0346(3) Uani 1 1 d .
C1 C 0.5172(3) 0.1293(2) 0.6712(3) 0.0316(11) Uani 1 1 d .
C2 C 0.5925(4) 0.1632(2) 0.6560(3) 0.0316(11) Uani 1 1 d .
C3 C 0.6030(4) 0.1631(2) 0.5660(3) 0.0345(12) Uani 1 1 d .
H3 H 0.6556 0.1842 0.5545 0.041 Uiso 1 1 calc R
C4 C 0.5355(4) 0.1316(2) 0.4923(3) 0.0345(12) Uani 1 1 d .
C5 C 0.4559(4) 0.0999(2) 0.5090(3) 0.0377(12) Uani 1 1 d .
C6 C 0.3830(5) 0.0663(3) 0.4274(4) 0.0567(17) Uani 1 1 d .
H6A H 0.3359 0.0930 0.3842 0.068 Uiso 1 1 calc R
H6B H 0.4224 0.0473 0.3918 0.068 Uiso 1 1 calc R
C7 C 0.3218(5) 0.0222(3) 0.4601(5) 0.070(2) Uani 1 1 d .
H7A H 0.2669 0.0078 0.4052 0.083 Uiso 1 1 calc R
H7B H 0.3660 -0.0100 0.4891 0.083 Uiso 1 1 calc R
C8 C 0.2768(5) 0.0474(3) 0.5310(5) 0.068(2) Uani 1 1 d .
H8A H 0.2336 0.0190 0.5480 0.082 Uiso 1 1 calc R
H8B H 0.2341 0.0802 0.5027 0.082 Uiso 1 1 calc R
C9 C 0.3603(4) 0.0660(3) 0.6192(4) 0.0560(17) Uani 1 1 d .
H9A H 0.3305 0.0901 0.6574 0.067 Uiso 1 1 calc R
H9B H 0.3892 0.0322 0.6570 0.067 Uiso 1 1 calc R
C10 C 0.4453(4) 0.0986(2) 0.5991(4) 0.0396(13) Uani 1 1 d .
C11 C 0.4155(4) 0.1620(2) 0.8153(4) 0.0376(12) Uani 1 1 d .
C12 C 0.3557(4) 0.2066(3) 0.7640(4) 0.0471(14) Uani 1 1 d .
C13 C 0.2685(4) 0.2232(3) 0.7853(4) 0.0511(15) Uani 1 1 d .
H13 H 0.2297 0.2540 0.7520 0.061 Uiso 1 1 calc R
C14 C 0.2375(5) 0.1963(3) 0.8526(5) 0.0581(17) Uani 1 1 d .
C15 C 0.2923(5) 0.1495(3) 0.8974(4) 0.0537(16) Uani 1 1 d .
H15 H 0.2695 0.1297 0.9418 0.064 Uiso 1 1 calc R
C16 C 0.3809(4) 0.1302(2) 0.8796(4) 0.0435(13) Uani 1 1 d .
C17 C 0.3757(4) 0.2370(3) 0.6818(4) 0.0551(17) Uani 1 1 d .
H17A H 0.3369 0.2188 0.6226 0.083 Uiso 1 1 calc R
H17B H 0.4479 0.2350 0.6892 0.083 Uiso 1 1 calc R
H17C H 0.3552 0.2766 0.6809 0.083 Uiso 1 1 calc R
C18 C 0.1443(6) 0.2161(4) 0.8774(6) 0.085(2) Uani 1 1 d .
H18A H 0.1381 0.2572 0.8709 0.128 Uiso 1 1 calc R
H18B H 0.1517 0.2055 0.9424 0.128 Uiso 1 1 calc R
H18C H 0.0836 0.1983 0.8348 0.128 Uiso 1 1 calc R
C19 C 0.4269(5) 0.0757(3) 0.9295(5) 0.0623(18) Uani 1 1 d .
H19A H 0.4431 0.0505 0.8846 0.094 Uiso 1 1 calc R
H19B H 0.3785 0.0572 0.9549 0.094 Uiso 1 1 calc R
H19C H 0.4888 0.0846 0.9809 0.094 Uiso 1 1 calc R
C21 C 0.6172(4) 0.1002(2) 0.8853(3) 0.0318(11) Uani 1 1 d .
C22 C 0.6474(4) 0.0445(2) 0.8709(4) 0.0387(13) Uani 1 1 d .
C23 C 0.7241(4) 0.0184(3) 0.9425(4) 0.0497(15) Uani 1 1 d .
H23 H 0.7444 -0.0187 0.9323 0.060 Uiso 1 1 calc R
C24 C 0.7722(4) 0.0447(3) 1.0286(4) 0.0504(15) Uani 1 1 d .
C25 C 0.7385(4) 0.0978(2) 1.0429(4) 0.0443(14) Uani 1 1 d .
H25 H 0.7678 0.1155 1.1022 0.053 Uiso 1 1 calc R
C26 C 0.6629(4) 0.1266(2) 0.9734(3) 0.0331(11) Uani 1 1 d .
C27 C 0.5987(5) 0.0103(3) 0.7812(4) 0.0637(18) Uani 1 1 d .
H27A H 0.6298 -0.0272 0.7877 0.096 Uiso 1 1 calc R
H27B H 0.6089 0.0298 0.7274 0.096 Uiso 1 1 calc R
H27C H 0.5261 0.0063 0.7712 0.096 Uiso 1 1 calc R
C28 C 0.8566(6) 0.0148(3) 1.1038(6) 0.098(3) Uani 1 1 d .
H28A H 0.8622 -0.0242 1.0841 0.147 Uiso 1 1 calc R
H28B H 0.8413 0.0146 1.1632 0.147 Uiso 1 1 calc R
H28C H 0.9205 0.0346 1.1126 0.147 Uiso 1 1 calc R
C29 C 0.6318(5) 0.1852(2) 0.9972(4) 0.0478(14) Uani 1 1 d .
H29A H 0.6377 0.2124 0.9501 0.072 Uiso 1 1 calc R
H29B H 0.6761 0.1966 1.0595 0.072 Uiso 1 1 calc R
H29C H 0.5618 0.1840 0.9974 0.072 Uiso 1 1 calc R
B1 B 0.6492(4) 0.1983(2) 0.7534(4) 0.0309(13) Uani 1 1 d .
C31 C 0.6417(4) 0.2677(2) 0.7450(3) 0.0349(12) Uani 1 1 d .
F32 F 0.5412(3) 0.28479(14) 0.8462(2) 0.0611(10) Uani 1 1 d .
C32 C 0.5923(4) 0.3045(2) 0.7883(4) 0.0433(14) Uani 1 1 d .
F33 F 0.5409(4) 0.39646(17) 0.8216(3) 0.0924(14) Uani 1 1 d .
C33 C 0.5920(5) 0.3619(3) 0.7775(4) 0.0583(17) Uani 1 1 d .
F34 F 0.6447(3) 0.44386(15) 0.7113(3) 0.0907(14) Uani 1 1 d .
C34 C 0.6433(5) 0.3875(3) 0.7231(4) 0.0587(18) Uani 1 1 d .
F35 F 0.7473(3) 0.37571(15) 0.6262(3) 0.0723(11) Uani 1 1 d .
C35 C 0.6953(4) 0.3531(3) 0.6800(4) 0.0494(15) Uani 1 1 d .
F36 F 0.7486(2) 0.26308(14) 0.6496(2) 0.0545(9) Uani 1 1 d .
C36 C 0.6930(4) 0.2952(2) 0.6919(4) 0.0415(13) Uani 1 1 d .
C41 C 0.7618(4) 0.1769(2) 0.8164(3) 0.0316(11) Uani 1 1 d .
F42 F 0.7933(2) 0.25744(14) 0.9199(2) 0.0553(9) Uani 1 1 d .
C42 C 0.8234(4) 0.2067(2) 0.8946(3) 0.0366(12) Uani 1 1 d .
F43 F 0.9722(3) 0.21741(17) 1.0284(2) 0.0729(12) Uani 1 1 d .
C43 C 0.9164(4) 0.1866(3) 0.9527(4) 0.0437(14) Uani 1 1 d .
F44 F 1.0410(2) 0.11426(17) 0.9911(3) 0.0734(12) Uani 1 1 d .
C44 C 0.9519(4) 0.1350(3) 0.9346(4) 0.0487(15) Uani 1 1 d .
F45 F 0.9302(3) 0.05474(16) 0.8379(3) 0.0858(14) Uani 1 1 d .
C45 C 0.8961(4) 0.1045(3) 0.8570(4) 0.0499(15) Uani 1 1 d .
F46 F 0.7546(3) 0.09240(14) 0.7262(3) 0.0657(11) Uani 1 1 d .
C46 C 0.8041(4) 0.1261(2) 0.8000(4) 0.0406(13) Uani 1 1 d .
C51 C 0.5514(4) 0.1312(2) 0.3973(4) 0.0439(14) Uani 1 1 d .
C52 C 0.6417(5) 0.1103(3) 0.3902(5) 0.0611(17) Uani 1 1 d .
H52 H 0.6925 0.0968 0.4445 0.073 Uiso 1 1 calc R
C53 C 0.6571(7) 0.1093(4) 0.3014(6) 0.085(2) Uani 1 1 d .
H53 H 0.7177 0.0941 0.2954 0.102 Uiso 1 1 calc R
C54 C 0.5837(9) 0.1305(4) 0.2238(6) 0.099(3) Uani 1 1 d .
H54 H 0.5948 0.1306 0.1646 0.119 Uiso 1 1 calc R
C55 C 0.4954(7) 0.1513(4) 0.2305(5) 0.091(3) Uani 1 1 d .
H55 H 0.4451 0.1648 0.1758 0.110 Uiso 1 1 calc R
C56 C 0.4784(5) 0.1528(3) 0.3173(4) 0.0645(19) Uani 1 1 d .
H56 H 0.4176 0.1684 0.3221 0.077 Uiso 1 1 calc R

loop_
_atom_site_aniso_label
_atom_site_aniso_U_11
_atom_site_aniso_U_22
_atom_site_aniso_U_33
_atom_site_aniso_U_23
_atom_site_aniso_U_13
_atom_site_aniso_U_12
P1 0.0374(7) 0.0357(8) 0.0290(7) 0.0015(6) 0.0083(6) 0.0021(6)
C1 0.031(3) 0.034(3) 0.028(2) 0.003(2) 0.007(2) 0.000(2)
C2 0.033(3) 0.033(3) 0.025(2) 0.003(2) 0.004(2) 0.003(2)
C3 0.037(3) 0.029(3) 0.035(3) 0.006(2) 0.008(2) -0.004(2)
C4 0.037(3) 0.035(3) 0.031(3) -0.003(2) 0.010(2) 0.001(2)
C5 0.039(3) 0.039(3) 0.031(3) -0.001(2) 0.005(2) -0.006(2)
C6 0.057(4) 0.061(4) 0.046(3) -0.013(3) 0.009(3) -0.025(3)
C7 0.060(4) 0.083(5) 0.056(4) -0.019(4) 0.006(3) -0.036(4)
C8 0.047(4) 0.096(6) 0.061(4) -0.010(4) 0.015(3) -0.031(4)
C9 0.046(3) 0.079(5) 0.041(3) -0.005(3) 0.012(3) -0.022(3)
C10 0.039(3) 0.039(3) 0.037(3) 0.000(2) 0.006(2) -0.009(2)
C11 0.037(3) 0.039(3) 0.036(3) 0.003(2) 0.010(2) 0.002(2)
C12 0.038(3) 0.050(4) 0.048(3) 0.006(3) 0.007(3) 0.009(3)
C13 0.043(3) 0.052(4) 0.058(4) 0.011(3) 0.015(3) 0.016(3)
C14 0.053(4) 0.055(4) 0.074(4) -0.004(3) 0.031(3) 0.004(3)
C15 0.061(4) 0.057(4) 0.051(3) -0.003(3) 0.028(3) -0.010(3)
C16 0.050(3) 0.042(3) 0.041(3) 0.002(3) 0.018(3) -0.003(3)
C17 0.047(3) 0.068(4) 0.049(3) 0.028(3) 0.014(3) 0.021(3)
C18 0.071(5) 0.097(6) 0.101(6) 0.007(5) 0.047(5) 0.020(4)
C19 0.056(4) 0.064(4) 0.072(4) 0.029(4) 0.027(3) 0.004(3)
C21 0.030(3) 0.030(3) 0.032(3) 0.002(2) 0.007(2) 0.000(2)
C22 0.053(3) 0.022(3) 0.044(3) -0.007(2) 0.019(3) 0.000(2)
C23 0.052(3) 0.036(3) 0.062(4) 0.017(3) 0.019(3) 0.016(3)
C24 0.046(3) 0.048(4) 0.048(3) 0.009(3) 0.002(3) 0.012(3)
C25 0.043(3) 0.044(3) 0.038(3) 0.003(3) 0.001(3) 0.005(3)
C26 0.040(3) 0.032(3) 0.027(3) 0.001(2) 0.010(2) -0.002(2)
C27 0.085(5) 0.037(4) 0.062(4) 0.000(3) 0.012(4) 0.011(3)
C28 0.089(6) 0.068(5) 0.099(6) 0.012(5) -0.023(5) 0.032(5)
C29 0.063(4) 0.043(3) 0.032(3) -0.004(3) 0.008(3) 0.002(3)
B1 0.029(3) 0.027(3) 0.035(3) 0.001(2) 0.010(2) -0.001(2)
C31 0.037(3) 0.031(3) 0.029(3) -0.003(2) -0.001(2) 0.001(2)
F32 0.088(3) 0.045(2) 0.060(2) -0.0004(17) 0.036(2) 0.0124(19)
C32 0.054(3) 0.020(3) 0.048(3) 0.005(2) 0.006(3) 0.006(2)
F33 0.123(4) 0.055(3) 0.103(3) -0.012(2) 0.041(3) 0.030(2)
C33 0.072(4) 0.047(4) 0.049(4) 0.003(3) 0.010(3) 0.016(3)
F34 0.111(3) 0.032(2) 0.112(3) 0.011(2) 0.012(3) 0.005(2)
C34 0.074(4) 0.030(3) 0.053(4) 0.002(3) -0.007(3) 0.003(3)
F35 0.071(2) 0.054(2) 0.081(3) 0.022(2) 0.009(2) -0.0222(19)
C35 0.051(3) 0.038(3) 0.049(3) 0.017(3) 0.000(3) -0.014(3)
F36 0.057(2) 0.048(2) 0.060(2) -0.0019(17) 0.0209(17) -0.0136(16)
C36 0.039(3) 0.038(3) 0.038(3) -0.002(3) -0.001(2) -0.007(3)
C41 0.034(3) 0.029(3) 0.031(3) 0.003(2) 0.009(2) -0.004(2)
F42 0.057(2) 0.052(2) 0.0449(18) -0.0252(16) -0.0011(15) 0.0109(16)
C42 0.036(3) 0.039(3) 0.034(3) -0.010(2) 0.011(2) -0.002(2)
F43 0.056(2) 0.087(3) 0.055(2) -0.030(2) -0.0117(17) 0.007(2)
C43 0.037(3) 0.056(4) 0.031(3) -0.009(3) 0.001(2) -0.005(3)
F44 0.0429(19) 0.077(3) 0.075(2) -0.008(2) -0.0163(18) 0.0160(19)
C44 0.033(3) 0.057(4) 0.046(3) 0.003(3) -0.001(3) 0.007(3)
F45 0.055(2) 0.053(2) 0.119(3) -0.031(2) -0.014(2) 0.0235(19)
C45 0.041(3) 0.040(3) 0.062(4) -0.006(3) 0.007(3) 0.005(3)
F46 0.054(2) 0.046(2) 0.075(2) -0.0332(18) -0.0096(18) 0.0096(17)
C46 0.031(3) 0.036(3) 0.048(3) -0.008(3) 0.003(2) 0.002(2)
C51 0.057(3) 0.047(3) 0.029(3) -0.005(2) 0.016(3) -0.012(3)
C52 0.076(4) 0.061(4) 0.055(4) -0.004(3) 0.034(4) -0.009(4)
C53 0.105(6) 0.099(7) 0.072(5) -0.002(5) 0.058(5) -0.008(5)
C54 0.139(8) 0.126(8) 0.048(5) -0.016(5) 0.053(6) -0.055(7)
C55 0.105(6) 0.128(8) 0.032(4) 0.006(4) 0.010(4) -0.058(6)
C56 0.073(4) 0.076(5) 0.035(3) 0.004(3) 0.004(3) -0.024(4)

loop_
_atom_type_symbol
_atom_type_description
_atom_type_scat_dispersion_real
_atom_type_scat_dispersion_imag
_atom_type_scat_source
C C 0.0033 0.0016 'International Tables Vol C Tables 4.2.6.8 and 6.1.1.4'
H H 0.0000 0.0000 'International Tables Vol C Tables 4.2.6.8 and 6.1.1.4'
B B 0.0013 0.0007 'International Tables Vol C Tables 4.2.6.8 and 6.1.1.4'
F F 0.0171 0.0103 'International Tables Vol C Tables 4.2.6.8 and 6.1.1.4'
P P 0.1023 0.0942 'International Tables Vol C Tables 4.2.6.8 and 6.1.1.4'

loop_
_geom_angle_atom_site_label_1
_geom_angle_atom_site_label_2
_geom_angle_atom_site_label_3
_geom_angle
C1 P1 C21 117.6(2)
C1 P1 C11 111.1(2)
C21 P1 C11 110.1(2)
C1 P1 B1 75.6(2)
C21 P1 B1 103.1(2)
C11 P1 B1 136.2(2)
C2 C1 C10 123.8(4)
C2 C1 P1 98.0(3)
C10 C1 P1 137.6(4)
C1 C2 C3 118.1(4)
C1 C2 B1 108.6(4)
C3 C2 B1 133.3(4)
C2 C3 C4 120.3(5)
C2 C3 H3 119.8
C4 C3 H3 119.8
C3 C4 C5 120.1(4)
C3 C4 C51 118.6(5)
C5 C4 C51 121.2(4)
C10 C5 C4 120.5(4)
C10 C5 C6 120.5(5)
C4 C5 C6 119.1(5)
C7 C6 C5 113.2(5)
C7 C6 H6A 108.9
C5 C6 H6A 108.9
C7 C6 H6B 108.9
C5 C6 H6B 108.9
H6A C6 H6B 107.8
C8 C7 C6 110.7(6)
C8 C7 H7A 109.5
C6 C7 H7A 109.5
C8 C7 H7B 109.5
C6 C7 H7B 109.5
H7A C7 H7B 108.1
C7 C8 C9 110.4(5)
C7 C8 H8A 109.6
C9 C8 H8A 109.6
C7 C8 H8B 109.6
C9 C8 H8B 109.6
H8A C8 H8B 108.1
C10 C9 C8 113.8(5)
C10 C9 H9A 108.8
C8 C9 H9A 108.8
C10 C9 H9B 108.8
C8 C9 H9B 108.8
H9A C9 H9B 107.7
C5 C10 C1 117.0(5)
C5 C10 C9 121.9(5)
C1 C10 C9 121.0(5)
C12 C11 C16 119.6(5)
C12 C11 P1 116.9(4)
C16 C11 P1 123.5(4)
C13 C12 C11 119.2(5)
C13 C12 C17 116.5(5)
C11 C12 C17 124.2(5)
C14 C13 C12 122.3(6)
C14 C13 H13 118.8
C12 C13 H13 118.8
C13 C14 C15 118.0(6)
C13 C14 C18 121.7(6)
C15 C14 C18 120.2(6)
C14 C15 C16 122.9(6)
C14 C15 H15 118.5
C16 C15 H15 118.5
C15 C16 C11 117.4(5)
C15 C16 C19 115.9(5)
C11 C16 C19 126.7(5)
C12 C17 H17A 109.5
C12 C17 H17B 109.5
H17A C17 H17B 109.5
C12 C17 H17C 109.5
H17A C17 H17C 109.5
H17B C17 H17C 109.5
C14 C18 H18A 109.5
C14 C18 H18B 109.5
H18A C18 H18B 109.5
C14 C18 H18C 109.5
H18A C18 H18C 109.5
H18B C18 H18C 109.5
C16 C19 H19A 109.5
C16 C19 H19B 109.5
H19A C19 H19B 109.5
C16 C19 H19C 109.5
H19A C19 H19C 109.5
H19B C19 H19C 109.5
C26 C21 C22 119.0(4)
C26 C21 P1 114.0(4)
C22 C21 P1 126.2(4)
C23 C22 C21 119.0(5)
C23 C22 C27 117.3(5)
C21 C22 C27 123.6(5)
C22 C23 C24 122.6(5)
C22 C23 H23 118.7
C24 C23 H23 118.7
C25 C24 C23 117.5(5)
C25 C24 C28 122.0(6)
C23 C24 C28 120.4(6)
C24 C25 C26 122.6(5)
C24 C25 H25 118.7
C26 C25 H25 118.7
C25 C26 C21 119.2(5)
C25 C26 C29 118.0(5)
C21 C26 C29 122.8(4)
C22 C27 H27A 109.5
C22 C27 H27B 109.5
H27A C27 H27B 109.5
C22 C27 H27C 109.5
H27A C27 H27C 109.5
H27B C27 H27C 109.5
C24 C28 H28A 109.5
C24 C28 H28B 109.5
H28A C28 H28B 109.5
C24 C28 H28C 109.5
H28A C28 H28C 109.5
H28B C28 H28C 109.5
C26 C29 H29A 109.5
C26 C29 H29B 109.5
H29A C29 H29B 109.5
C26 C29 H29C 109.5
H29A C29 H29C 109.5
H29B C29 H29C 109.5
C41 B1 C2 117.2(4)
C41 B1 C31 112.2(4)
C2 B1 C31 115.8(4)
C41 B1 P1 108.0(3)
C2 B1 P1 77.8(3)
C31 B1 P1 122.0(4)
C36 C31 C32 113.3(5)
C36 C31 B1 118.6(5)
C32 C31 B1 128.0(5)
C33 C32 F32 115.5(5)
C33 C32 C31 123.3(6)
F32 C32 C31 121.2(4)
C32 C33 F33 120.9(6)
C32 C33 C34 121.4(6)
F33 C33 C34 117.7(6)
F34 C34 C35 119.4(7)
F34 C34 C33 122.9(7)
C35 C34 C33 117.7(6)
F35 C35 C34 120.4(6)
F35 C35 C36 120.4(6)
C34 C35 C36 119.1(6)
F36 C36 C35 116.6(5)
F36 C36 C31 118.3(5)
C35 C36 C31 125.1(6)
C46 C41 C42 113.6(4)
C46 C41 B1 123.2(4)
C42 C41 B1 123.1(4)
F42 C42 C43 115.8(4)
F42 C42 C41 120.9(4)
C43 C42 C41 123.3(5)
F43 C43 C44 119.5(5)
F43 C43 C42 120.4(5)
C44 C43 C42 120.1(5)
F44 C44 C43 120.9(5)
F44 C44 C45 119.8(5)
C43 C44 C45 119.2(5)
F45 C45 C44 119.9(5)
F45 C45 C46 120.9(5)
C44 C45 C46 119.2(5)
F46 C46 C45 114.5(5)
F46 C46 C41 121.0(4)
C45 C46 C41 124.5(5)
C52 C51 C56 119.7(6)
C52 C51 C4 118.9(5)
C56 C51 C4 121.4(5)
C51 C52 C53 119.5(7)
C51 C52 H52 120.3
C53 C52 H52 120.3
C54 C53 C52 119.5(8)
C54 C53 H53 120.2
C52 C53 H53 120.2
C55 C54 C53 121.1(7)
C55 C54 H54 119.4
C53 C54 H54 119.4
C54 C55 C56 120.4(8)
C54 C55 H55 119.8
C56 C55 H55 119.8
C55 C56 C51 119.7(7)
C55 C56 H56 120.2
C51 C56 H56 120.2

loop_
_geom_bond_atom_site_label_1
_geom_bond_atom_site_label_2
_geom_bond_distance
P1 C1 1.804(5)
P1 C21 1.833(5)
P1 C11 1.848(5)
P1 B1 2.169(6)
C1 C2 1.385(7)
C1 C10 1.406(7)
C2 C3 1.391(7)
C2 B1 1.631(7)
C3 C4 1.399(7)
C3 H3 0.9400
C4 C5 1.416(7)
C4 C51 1.496(7)
C5 C10 1.393(7)
C5 C6 1.525(7)
C6 C7 1.512(8)
C6 H6A 0.9800
C6 H6B 0.9800
C7 C8 1.505(9)
C7 H7A 0.9800
C7 H7B 0.9800
C8 C9 1.509(8)
C8 H8A 0.9800
C8 H8B 0.9800
C9 C10 1.508(7)
C9 H9A 0.9800
C9 H9B 0.9800
C11 C12 1.401(7)
C11 C16 1.411(7)
C12 C13 1.396(8)
C12 C17 1.514(8)
C13 C14 1.361(8)
C13 H13 0.9400
C14 C15 1.378(9)
C14 C18 1.523(9)
C15 C16 1.408(8)
C15 H15 0.9400
C16 C19 1.511(8)
C17 H17A 0.9700
C17 H17B 0.9700
C17 H17C 0.9700
C18 H18A 0.9700
C18 H18B 0.9700
C18 H18C 0.9700
C19 H19A 0.9700
C19 H19B 0.9700
C19 H19C 0.9700
C21 C26 1.402(7)
C21 C22 1.410(7)
C22 C23 1.382(7)
C22 C27 1.516(8)
C23 C24 1.385(8)
C23 H23 0.9400
C24 C25 1.370(8)
C24 C28 1.507(8)
C25 C26 1.389(7)
C25 H25 0.9400
C26 C29 1.514(7)
C27 H27A 0.9700
C27 H27B 0.9700
C27 H27C 0.9700
C28 H28A 0.9700
C28 H28B 0.9700
C28 H28C 0.9700
C29 H29A 0.9700
C29 H29B 0.9700
C29 H29C 0.9700
B1 C41 1.620(7)
B1 C31 1.634(7)
C31 C36 1.377(7)
C31 C32 1.380(7)
F32 C32 1.357(7)
C32 C33 1.356(8)
F33 C33 1.370(7)
C33 C34 1.372(9)
F34 C34 1.334(7)
C34 C35 1.368(9)
F35 C35 1.345(7)
C35 C36 1.371(8)
F36 C36 1.366(6)
C41 C46 1.383(7)
C41 C42 1.391(7)
F42 C42 1.352(6)
C42 C43 1.383(7)
F43 C43 1.353(6)
C43 C44 1.365(8)
F44 C44 1.342(6)
C44 C45 1.366(8)
F45 C45 1.324(6)
C45 C46 1.380(7)
F46 C46 1.347(6)
C51 C52 1.376(8)
C51 C56 1.386(8)
C52 C53 1.403(9)
C52 H52 0.9400
C53 C54 1.365(12)
C53 H53 0.9400
C54 C55 1.347(12)
C54 H54 0.9400
C55 C56 1.384(9)
C55 H55 0.9400
C56 H56 0.9400

loop_
_geom_torsion_atom_site_label_1
_geom_torsion_atom_site_label_2
_geom_torsion_atom_site_label_3
_geom_torsion_atom_site_label_4
_geom_torsion
C21 P1 C1 C2 -96.9(4)
C11 P1 C1 C2 135.0(3)
B1 P1 C1 C2 0.7(3)
C21 P1 C1 C10 91.9(6)
C11 P1 C1 C10 -36.2(6)
B1 P1 C1 C10 -170.6(6)
C10 C1 C2 C3 -5.7(8)
P1 C1 C2 C3 -178.6(4)
C10 C1 C2 B1 172.0(5)
P1 C1 C2 B1 -0.9(4)
C1 C2 C3 C4 3.2(7)
B1 C2 C3 C4 -173.8(5)
C2 C3 C4 C5 0.2(8)
C2 C3 C4 C51 -178.2(5)
C3 C4 C5 C10 -1.5(8)
C51 C4 C5 C10 176.9(5)
C3 C4 C5 C6 179.6(5)
C51 C4 C5 C6 -2.1(8)
C10 C5 C6 C7 -15.1(9)
C4 C5 C6 C7 163.9(5)
C5 C6 C7 C8 47.3(8)
C6 C7 C8 C9 -63.2(8)
C7 C8 C9 C10 45.4(9)
C4 C5 C10 C1 -0.7(8)
C6 C5 C10 C1 178.2(5)
C4 C5 C10 C9 179.0(5)
C6 C5 C10 C9 -2.1(9)
C2 C1 C10 C5 4.4(8)
P1 C1 C10 C5 174.0(4)
C2 C1 C10 C9 -175.3(5)
P1 C1 C10 C9 -5.7(9)
C8 C9 C10 C5 -13.4(9)
C8 C9 C10 C1 166.3(6)
C1 P1 C11 C12 -60.9(5)
C21 P1 C11 C12 167.0(4)
B1 P1 C11 C12 30.1(6)
C1 P1 C11 C16 119.0(5)
C21 P1 C11 C16 -13.1(5)
B1 P1 C11 C16 -150.0(4)
C16 C11 C12 C13 7.3(8)
P1 C11 C12 C13 -172.8(4)
C16 C11 C12 C17 -169.3(6)
P1 C11 C12 C17 10.6(8)
C11 C12 C13 C14 -2.0(9)
C17 C12 C13 C14 174.9(6)
C12 C13 C14 C15 -3.1(10)
C12 C13 C14 C18 177.9(6)
C13 C14 C15 C16 3.0(10)
C18 C14 C15 C16 -178.1(6)
C14 C15 C16 C11 2.3(9)
C14 C15 C16 C19 -175.6(6)
C12 C11 C16 C15 -7.4(8)
P1 C11 C16 C15 172.7(4)
C12 C11 C16 C19 170.2(6)
P1 C11 C16 C19 -9.7(8)
C1 P1 C21 C26 155.9(4)
C11 P1 C21 C26 -75.5(4)
B1 P1 C21 C26 75.5(4)
C1 P1 C21 C22 -13.7(5)
C11 P1 C21 C22 114.9(5)
B1 P1 C21 C22 -94.1(5)
C26 C21 C22 C23 -2.7(8)
P1 C21 C22 C23 166.5(4)
C26 C21 C22 C27 175.9(5)
P1 C21 C22 C27 -15.0(8)
C21 C22 C23 C24 0.6(9)
C27 C22 C23 C24 -178.1(6)
C22 C23 C24 C25 2.4(9)
C22 C23 C24 C28 -179.0(6)
C23 C24 C25 C26 -3.3(9)
C28 C24 C25 C26 178.1(6)
C24 C25 C26 C21 1.3(8)
C24 C25 C26 C29 180.0(5)
C22 C21 C26 C25 1.8(7)
P1 C21 C26 C25 -168.6(4)
C22 C21 C26 C29 -176.9(5)
P1 C21 C26 C29 12.7(6)
C1 C2 B1 C41 104.9(5)
C3 C2 B1 C41 -77.9(7)
C1 C2 B1 C31 -119.0(5)
C3 C2 B1 C31 58.2(7)
C1 C2 B1 P1 0.8(4)
C3 C2 B1 P1 178.0(5)
C1 P1 B1 C41 -115.5(4)
C21 P1 B1 C41 0.0(4)
C11 P1 B1 C41 138.9(3)
C1 P1 B1 C2 -0.6(3)
C21 P1 B1 C2 115.0(3)
C11 P1 B1 C2 -106.2(4)
C1 P1 B1 C31 112.3(4)
C21 P1 B1 C31 -132.1(4)
C11 P1 B1 C31 6.7(6)
C41 B1 C31 C36 69.8(6)
C2 B1 C31 C36 -68.4(6)
P1 B1 C31 C36 -159.8(4)
C41 B1 C31 C32 -107.5(6)
C2 B1 C31 C32 114.3(6)
P1 B1 C31 C32 22.9(7)
C36 C31 C32 C33 1.7(8)
B1 C31 C32 C33 179.1(5)
C36 C31 C32 F32 -177.6(5)
B1 C31 C32 F32 -0.1(8)
F32 C32 C33 F33 -1.2(8)
C31 C32 C33 F33 179.5(5)
F32 C32 C33 C34 178.1(5)
C31 C32 C33 C34 -1.2(9)
C32 C33 C34 F34 -179.8(6)
F33 C33 C34 F34 -0.5(9)
C32 C33 C34 C35 -0.1(9)
F33 C33 C34 C35 179.2(5)
F34 C34 C35 F35 0.0(8)
C33 C34 C35 F35 -179.8(5)
F34 C34 C35 C36 -179.5(5)
C33 C34 C35 C36 0.7(8)
F35 C35 C36 F36 2.3(7)
C34 C35 C36 F36 -178.2(5)
F35 C35 C36 C31 -179.7(5)
C34 C35 C36 C31 -0.1(8)
C32 C31 C36 F36 177.0(4)
B1 C31 C36 F36 -0.7(7)
C32 C31 C36 C35 -1.0(7)
B1 C31 C36 C35 -178.7(5)
C2 B1 C41 C46 -10.6(7)
C31 B1 C41 C46 -148.2(5)
P1 B1 C41 C46 74.6(5)
C2 B1 C41 C42 172.1(5)
C31 B1 C41 C42 34.6(7)
P1 B1 C41 C42 -102.6(5)
C46 C41 C42 F42 179.6(5)
B1 C41 C42 F42 -2.9(8)
C46 C41 C42 C43 -2.4(8)
B1 C41 C42 C43 175.1(5)
F42 C42 C43 F43 -1.1(8)
C41 C42 C43 F43 -179.2(5)
F42 C42 C43 C44 178.2(5)
C41 C42 C43 C44 0.1(9)
F43 C43 C44 F44 0.5(9)
C42 C43 C44 F44 -178.8(5)
F43 C43 C44 C45 -178.8(5)
C42 C43 C44 C45 1.9(9)
F44 C44 C45 F45 -0.1(9)
C43 C44 C45 F45 179.2(6)
F44 C44 C45 C46 179.4(5)
C43 C44 C45 C46 -1.3(9)
F45 C45 C46 F46 0.2(9)
C44 C45 C46 F46 -179.2(5)
F45 C45 C46 C41 178.2(5)
C44 C45 C46 C41 -1.3(9)
C42 C41 C46 F46 -179.1(5)
B1 C41 C46 F46 3.4(8)
C42 C41 C46 C45 3.0(8)
B1 C41 C46 C45 -174.5(5)
C3 C4 C51 C52 60.5(7)
C5 C4 C51 C52 -117.9(6)
C3 C4 C51 C56 -117.8(6)
C5 C4 C51 C56 63.8(8)
C56 C51 C52 C53 -2.2(10)
C4 C51 C52 C53 179.5(6)
C51 C52 C53 C54 1.8(12)
C52 C53 C54 C55 -1.5(14)
C53 C54 C55 C56 1.6(14)
C54 C55 C56 C51 -2.0(12)
C52 C51 C56 C55 2.3(10)
C4 C51 C56 C55 -179.5(6)

loop_
_platon_squeeze_void_nr
_platon_squeeze_void_average_x
_platon_squeeze_void_average_y
_platon_squeeze_void_average_z
_platon_squeeze_void_volume
_platon_squeeze_void_count_electrons
_platon_squeeze_void_content
1 0.000 1.000 0.500 456 98 ' '
2 0.500 0.500 1.000 457 98 ' '
